data_4080147
loop_
_publ_author_name
'Fourmy, K\'evin'
'Mallet-Ladeira, Sonia'
'Dechy-Cabaret, Odile'
'Gouygou, Maryse'

_publ_section_title
;
 Gold Phosphole Complexes as Efficient Catalysts for Alkyne Activation
;
_journal_issue 6
_journal_name_full Organometallics
_journal_page_first 1571
_journal_page_last 1574
_journal_paper_doi 10.1021/om301244m
_journal_volume 32
_journal_year 2013
_chemical_compound_source 'synthesis as described'
_chemical_formula_moiety 'C16 H20 Au N P, F6 Sb'
_chemical_formula_sum 'C16 H20 Au F6 N P Sb'
_chemical_formula_weight 690.03
_chemical_name_systematic
;
 ?
;
_space_group_IT_number 14
_symmetry_cell_setting monoclinic
_symmetry_Int_Tables_number 14
_symmetry_space_group_name_Hall '-P 2yn'
_symmetry_space_group_name_H-M 'P 1 21/n 1'
_atom_sites_solution_hydrogens geom
_atom_sites_solution_primary direct
_atom_sites_solution_secondary difmap
_cell_angle_alpha 90
_cell_angle_beta 110.382(2)
_cell_angle_gamma 90
_cell_formula_units_Z 4
_cell_length_a 11.2945(5)
_cell_length_b 12.3781(6)
_cell_length_c 16.0285(7)
_cell_measurement_reflns_used 9697
_cell_measurement_temperature 180(2)
_cell_measurement_theta_max 30.5
_cell_measurement_theta_min 2.53
_cell_measurement_wavelength 0.71073
_cell_volume 2100.56(17)
_computing_cell_refinement 'Bruker SMART'
_computing_data_collection 'Bruker SMART'
_computing_data_reduction 'Bruker SAINT'
_computing_molecular_graphics 'Ortep-3 for Windows (Farrugia, 1997)'
_computing_publication_material 'WinGX publication routines (Farrugia, 1999)'
_computing_structure_refinement 'SHELXL-97 (Sheldrick, 2008)'
_computing_structure_solution 'SHELXS-97 (Sheldrick, 1990)'
_diffrn_ambient_temperature 180(2)
_diffrn_measured_fraction_theta_full 0.999
_diffrn_measured_fraction_theta_max 0.999
_diffrn_measurement_device_type 'Bruker Kappa APEX II'
_diffrn_measurement_method \w-\f
_diffrn_radiation_monochromator graphite
_diffrn_radiation_probe x-ray
_diffrn_radiation_source 'fine-focus sealed tube'
_diffrn_radiation_type MoK\a
_diffrn_radiation_wavelength 0.71073
_diffrn_reflns_av_R_equivalents 0.0329
_diffrn_reflns_av_unetI/netI 0.0158
_diffrn_reflns_limit_h_max 16
_diffrn_reflns_limit_h_min -16
_diffrn_reflns_limit_k_max 17
_diffrn_reflns_limit_k_min -15
_diffrn_reflns_limit_l_max 22
_diffrn_reflns_limit_l_min -21
_diffrn_reflns_number 78290
_diffrn_reflns_theta_full 30.56
_diffrn_reflns_theta_max 30.56
_diffrn_reflns_theta_min 1.93
_diffrn_standards_decay_% 0
_diffrn_standards_interval_count 0
_diffrn_standards_interval_time 0
_diffrn_standards_number 0
_exptl_absorpt_coefficient_mu 8.389
_exptl_absorpt_correction_T_max 0.5534
_exptl_absorpt_correction_T_min 0.2380
_exptl_absorpt_correction_type multi-scan
_exptl_absorpt_process_details
;
        [c.f. r.h. blessing, acta cryst. (1995), a51, 33-38]
;
_exptl_crystal_colour colourless
_exptl_crystal_density_diffrn 2.182
_exptl_crystal_density_method 'not measured'
_exptl_crystal_description plate
_exptl_crystal_F_000 1288
_exptl_crystal_size_max 0.24
_exptl_crystal_size_mid 0.16
_exptl_crystal_size_min 0.08
_refine_diff_density_max 0.845
_refine_diff_density_min -0.922
_refine_diff_density_rms 0.095
_refine_ls_extinction_method none
_refine_ls_goodness_of_fit_ref 1.047
_refine_ls_hydrogen_treatment constr
_refine_ls_matrix_type full
_refine_ls_number_parameters 240
_refine_ls_number_reflns 6414
_refine_ls_number_restraints 0
_refine_ls_restrained_S_all 1.047
_refine_ls_R_factor_all 0.0249
_refine_ls_R_factor_gt 0.0196
_refine_ls_shift/su_max 0.004
_refine_ls_shift/su_mean 0
_refine_ls_structure_factor_coef Fsqd
_refine_ls_weighting_details 'calc w=1/[\s^2^(Fo^2^)+(0.0242P)^2^+1.5973P] where P=(Fo^2^+2Fc^2^)/3'
_refine_ls_weighting_scheme calc
_refine_ls_wR_factor_gt 0.0475
_refine_ls_wR_factor_ref 0.0499
_reflns_number_gt 5716
_reflns_number_total 6414
_reflns_threshold_expression >2sigma(I)
_cod_data_source_file om301244m_si_002.cif
_cod_data_source_block '[Au(TMP)(CH3CN)]SbF6'
_cod_original_sg_symbol_H-M 'P 21/n '
_cod_database_code 4080147

loop_
_symmetry_equiv_pos_as_xyz
'x, y, z'
'-x+1/2, y+1/2, -z+1/2'
'-x, -y, -z'
'x-1/2, -y-1/2, z-1/2'

loop_
_atom_site_label
_atom_site_type_symbol
_atom_site_fract_x
_atom_site_fract_y
_atom_site_fract_z
_atom_site_U_iso_or_equiv
_atom_site_adp_type
_atom_site_occupancy
_atom_site_symmetry_multiplicity
_atom_site_calc_flag
_atom_site_refinement_flags
C1 C 0.0890(2) 0.57942(18) 0.23086(16) 0.0305(4) Uani 1 1 d .
C2 C 0.0743(2) 0.54701(18) 0.30666(16) 0.0301(4) Uani 1 1 d .
C3 C 0.1488(2) 0.60999(18) 0.38749(15) 0.0294(4) Uani 1 1 d .
C4 C 0.2196(2) 0.68993(19) 0.37266(16) 0.0312(5) Uani 1 1 d .
C5 C 0.0322(3) 0.5352(2) 0.13754(18) 0.0448(6) Uani 1 1 d .
H5A H -0.019 0.4715 0.138 0.067 Uiso 1 1 calc R
H5B H 0.1 0.5149 0.1156 0.067 Uiso 1 1 calc R
H5C H -0.0211 0.5905 0.0985 0.067 Uiso 1 1 calc R
C6 C -0.0076(2) 0.4553(2) 0.3147(2) 0.0423(6) Uani 1 1 d .
H6A H -0.0441 0.4192 0.257 0.063 Uiso 1 1 calc R
H6B H -0.0757 0.4832 0.3334 0.063 Uiso 1 1 calc R
H6C H 0.0433 0.4036 0.359 0.063 Uiso 1 1 calc R
C7 C 0.1401(3) 0.5817(2) 0.47607(17) 0.0396(5) Uani 1 1 d .
H7A H 0.1963 0.6289 0.522 0.059 Uiso 1 1 calc R
H7B H 0.1654 0.5062 0.4903 0.059 Uiso 1 1 calc R
H7C H 0.053 0.5915 0.4739 0.059 Uiso 1 1 calc R
C8 C 0.3065(3) 0.7678(2) 0.43763(19) 0.0462(6) Uani 1 1 d .
H8A H 0.2667 0.8392 0.4302 0.069 Uiso 1 1 calc R
H8B H 0.3863 0.7727 0.4265 0.069 Uiso 1 1 calc R
H8C H 0.3229 0.7422 0.4985 0.069 Uiso 1 1 calc R
C9 C 0.1077(2) 0.81032(18) 0.20794(15) 0.0297(4) Uani 1 1 d .
C10 C 0.0014(2) 0.83744(19) 0.22878(17) 0.0345(5) Uani 1 1 d .
H10 H -0.0219 0.7945 0.2697 0.041 Uiso 1 1 calc R
C11 C -0.0700(2) 0.9266(2) 0.18994(18) 0.0395(5) Uani 1 1 d .
H11 H -0.1429 0.9445 0.2038 0.047 Uiso 1 1 calc R
C12 C -0.0357(3) 0.9900(2) 0.13089(18) 0.0403(6) Uani 1 1 d .
H12 H -0.0854 1.0509 0.104 0.048 Uiso 1 1 calc R
C13 C 0.0701(2) 0.9648(2) 0.11113(17) 0.0406(6) Uani 1 1 d .
H13 H 0.0941 1.0093 0.0714 0.049 Uiso 1 1 calc R
C14 C 0.1420(2) 0.8748(2) 0.14889(16) 0.0359(5) Uani 1 1 d .
H14 H 0.2145 0.8572 0.1345 0.043 Uiso 1 1 calc R
C15 C 0.6106(2) 0.6471(2) 0.16446(17) 0.0354(5) Uani 1 1 d .
C16 C 0.7213(3) 0.6376(3) 0.1395(2) 0.0478(7) Uani 1 1 d .
H16A H 0.7875 0.5987 0.1861 0.072 Uiso 1 1 calc R
H16B H 0.7518 0.7099 0.1322 0.072 Uiso 1 1 calc R
H16C H 0.6996 0.5979 0.0833 0.072 Uiso 1 1 calc R
N1 N 0.5239(2) 0.65372(19) 0.18362(15) 0.0396(5) Uani 1 1 d .
F1 F 0.2819(2) 0.6258(2) 0.82490(14) 0.0807(7) Uani 1 1 d .
F2 F 0.2802(2) 0.58975(15) 0.98634(15) 0.0657(5) Uani 1 1 d .
F3 F 0.3114(2) 0.79892(16) 1.02093(12) 0.0653(5) Uani 1 1 d .
F4 F 0.3118(2) 0.83436(18) 0.85953(14) 0.0751(7) Uani 1 1 d .
F5 F 0.12107(16) 0.73013(15) 0.88177(13) 0.0545(4) Uani 1 1 d .
F6 F 0.47158(17) 0.69399(19) 0.96404(15) 0.0682(6) Uani 1 1 d .
P1 P 0.19739(6) 0.69075(5) 0.25636(4) 0.02938(12) Uani 1 1 d .
Sb1 Sb 0.296369(15) 0.712086(14) 0.923348(10) 0.03453(4) Uani 1 1 d .
Au1 Au 0.368577(8) 0.670243(8) 0.219956(6) 0.03526(4) Uani 1 1 d .

loop_
_atom_site_aniso_label
_atom_site_aniso_U_11
_atom_site_aniso_U_22
_atom_site_aniso_U_33
_atom_site_aniso_U_23
_atom_site_aniso_U_13
_atom_site_aniso_U_12
C1 0.0237(10) 0.0294(10) 0.0359(11) -0.0038(9) 0.0072(9) 0.0009(8)
C2 0.0214(9) 0.0254(10) 0.0415(12) 0.0026(9) 0.0082(9) 0.0022(8)
C3 0.0262(10) 0.0282(10) 0.0333(11) 0.0043(8) 0.0099(9) 0.0035(8)
C4 0.0283(11) 0.0341(11) 0.0322(11) -0.0012(9) 0.0118(9) -0.0021(9)
C5 0.0413(14) 0.0475(15) 0.0413(14) -0.0115(12) 0.0089(11) -0.0010(12)
C6 0.0350(13) 0.0324(12) 0.0528(15) 0.0068(11) 0.0070(11) -0.0057(10)
C7 0.0418(14) 0.0409(13) 0.0368(13) 0.0090(10) 0.0148(11) -0.0010(11)
C8 0.0492(16) 0.0505(16) 0.0386(14) -0.0080(12) 0.0150(12) -0.0194(13)
C9 0.0283(11) 0.0323(11) 0.0293(11) -0.0003(8) 0.0111(9) -0.0013(8)
C10 0.0362(13) 0.0343(12) 0.0379(13) 0.0001(9) 0.0191(10) 0.0001(9)
C11 0.0369(13) 0.0384(13) 0.0453(14) -0.0039(11) 0.0172(11) 0.0029(10)
C12 0.0405(13) 0.0325(12) 0.0402(13) 0.0004(10) 0.0045(11) 0.0000(10)
C13 0.0378(13) 0.0427(13) 0.0378(13) 0.0084(10) 0.0089(10) -0.0085(11)
C14 0.0288(11) 0.0443(13) 0.0360(12) 0.0025(10) 0.0133(9) -0.0052(10)
C15 0.0357(13) 0.0371(12) 0.0352(12) 0.0060(10) 0.0147(10) 0.0047(10)
C16 0.0398(15) 0.0554(16) 0.0579(17) 0.0027(14) 0.0290(13) 0.0031(13)
N1 0.0312(11) 0.0542(13) 0.0351(11) 0.0088(9) 0.0136(9) 0.0077(9)
F1 0.0634(13) 0.1195(19) 0.0644(13) -0.0558(13) 0.0287(10) -0.0192(13)
F2 0.0701(13) 0.0438(9) 0.0815(14) 0.0140(9) 0.0242(11) -0.0065(9)
F3 0.0932(16) 0.0584(11) 0.0443(10) -0.0241(8) 0.0239(10) -0.0164(11)
F4 0.0679(14) 0.0898(16) 0.0569(12) 0.0311(11) 0.0082(10) -0.0281(11)
F5 0.0355(8) 0.0626(11) 0.0636(11) -0.0005(9) 0.0148(8) 0.0000(8)
F6 0.0328(9) 0.0924(15) 0.0710(13) -0.0009(11) 0.0076(9) -0.0078(9)
P1 0.0254(3) 0.0342(3) 0.0304(3) 0.0000(2) 0.0122(2) -0.0011(2)
Sb1 0.03342(8) 0.03990(9) 0.02927(8) -0.00711(6) 0.00966(6) -0.00882(6)
Au1 0.02719(5) 0.04709(6) 0.03457(6) 0.00498(4) 0.01463(4) 0.00418(4)

loop_
_atom_type_symbol
_atom_type_description
_atom_type_scat_dispersion_real
_atom_type_scat_dispersion_imag
_atom_type_scat_source
C C 0.0033 0.0016 'International Tables Vol C Tables 4.2.6.8 and 6.1.1.4'
H H 0 0 'International Tables Vol C Tables 4.2.6.8 and 6.1.1.4'
N N 0.0061 0.0033 'International Tables Vol C Tables 4.2.6.8 and 6.1.1.4'
F F 0.0171 0.0103 'International Tables Vol C Tables 4.2.6.8 and 6.1.1.4'
P P 0.1023 0.0942 'International Tables Vol C Tables 4.2.6.8 and 6.1.1.4'
Sb Sb -0.5866 1.5461 'International Tables Vol C Tables 4.2.6.8 and 6.1.1.4'
Au Au -2.0133 8.8022 'International Tables Vol C Tables 4.2.6.8 and 6.1.1.4'

loop_
_geom_angle_atom_site_label_1
_geom_angle_atom_site_label_2
_geom_angle_atom_site_label_3
_geom_angle
C2 C1 C5 130.1(2)
C2 C1 P1 108.24(17)
C5 C1 P1 121.69(19)
C1 C2 C3 114.7(2)
C1 C2 C6 125.4(2)
C3 C2 C6 119.9(2)
C4 C3 C2 114.9(2)
C4 C3 C7 125.4(2)
C2 C3 C7 119.8(2)
C3 C4 C8 129.3(2)
C3 C4 P1 108.17(18)
C8 C4 P1 122.49(18)
C1 C5 H5A 109.5
C1 C5 H5B 109.5
H5A C5 H5B 109.5
C1 C5 H5C 109.5
H5A C5 H5C 109.5
H5B C5 H5C 109.5
C2 C6 H6A 109.5
C2 C6 H6B 109.5
H6A C6 H6B 109.5
C2 C6 H6C 109.5
H6A C6 H6C 109.5
H6B C6 H6C 109.5
C3 C7 H7A 109.5
C3 C7 H7B 109.5
H7A C7 H7B 109.5
C3 C7 H7C 109.5
H7A C7 H7C 109.5
H7B C7 H7C 109.5
C4 C8 H8A 109.5
C4 C8 H8B 109.5
H8A C8 H8B 109.5
C4 C8 H8C 109.5
H8A C8 H8C 109.5
H8B C8 H8C 109.5
C14 C9 C10 119.5(2)
C14 C9 P1 120.91(18)
C10 C9 P1 119.63(18)
C11 C10 C9 120.1(2)
C11 C10 H10 120
C9 C10 H10 120
C10 C11 C12 120.2(2)
C10 C11 H11 119.9
C12 C11 H11 119.9
C13 C12 C11 120.1(2)
C13 C12 H12 119.9
C11 C12 H12 119.9
C12 C13 C14 120.4(2)
C12 C13 H13 119.8
C14 C13 H13 119.8
C13 C14 C9 119.8(2)
C13 C14 H14 120.1
C9 C14 H14 120.1
N1 C15 C16 179.4(3)
C15 C16 H16A 109.5
C15 C16 H16B 109.5
H16A C16 H16B 109.5
C15 C16 H16C 109.5
H16A C16 H16C 109.5
H16B C16 H16C 109.5
C15 N1 Au1 178.2(2)
C4 P1 C1 94.00(11)
C4 P1 C9 107.78(11)
C1 P1 C9 107.17(11)
C4 P1 Au1 116.98(8)
C1 P1 Au1 116.10(8)
C9 P1 Au1 112.94(8)
F3 Sb1 F2 90.65(10)
F3 Sb1 F1 179.51(11)
F2 Sb1 F1 89.83(11)
F3 Sb1 F4 89.64(10)
F2 Sb1 F4 179.62(10)
F1 Sb1 F4 89.89(12)
F3 Sb1 F6 90.04(10)
F2 Sb1 F6 90.31(10)
F1 Sb1 F6 89.82(10)
F4 Sb1 F6 89.93(10)
F3 Sb1 F5 90.32(10)
F2 Sb1 F5 89.92(9)
F1 Sb1 F5 89.82(9)
F4 Sb1 F5 89.84(10)
F6 Sb1 F5 179.58(9)
N1 Au1 P1 178.53(6)

loop_
_geom_bond_atom_site_label_1
_geom_bond_atom_site_label_2
_geom_bond_distance
C1 C2 1.344(3)
C1 C5 1.510(3)
C1 P1 1.793(2)
C2 C3 1.495(3)
C2 C6 1.498(3)
C3 C4 1.344(3)
C3 C7 1.498(3)
C4 C8 1.505(3)
C4 P1 1.792(2)
C5 H5A 0.98
C5 H5B 0.98
C5 H5C 0.98
C6 H6A 0.98
C6 H6B 0.98
C6 H6C 0.98
C7 H7A 0.98
C7 H7B 0.98
C7 H7C 0.98
C8 H8A 0.98
C8 H8B 0.98
C8 H8C 0.98
C9 C14 1.392(3)
C9 C10 1.395(3)
C9 P1 1.809(2)
C10 C11 1.381(4)
C10 H10 0.95
C11 C12 1.384(4)
C11 H11 0.95
C12 C13 1.374(4)
C12 H12 0.95
C13 C14 1.387(4)
C13 H13 0.95
C14 H14 0.95
C15 N1 1.127(3)
C15 C16 1.443(4)
C16 H16A 0.98
C16 H16B 0.98
C16 H16C 0.98
N1 Au1 2.042(2)
F1 Sb1 1.8648(18)
F2 Sb1 1.8641(18)
F3 Sb1 1.8564(17)
F4 Sb1 1.8686(18)
F5 Sb1 1.8695(17)
F6 Sb1 1.8688(19)
P1 Au1 2.2201(6)

loop_
_geom_hbond_atom_site_label_D
_geom_hbond_atom_site_label_H
_geom_hbond_atom_site_label_A
_geom_hbond_distance_DH
_geom_hbond_distance_HA
_geom_hbond_distance_DA
_geom_hbond_angle_DHA
_geom_hbond_site_symmetry_A
C6 H6C F3 0.98 2.42 3.396(3) 171.3 2_546
C11 H11 F1 0.95 2.53 3.228(3) 130.4 4_575
C14 H14 F3 0.95 2.53 3.388(3) 149.8 1_554
